data_2209572
loop_
_publ_author_name
'Hosoya, Kazumasa'
'Sekiya, Ryo'
'Nishikiori, Shin-ichi'

_publ_section_title
;
 A Hofmann pyridine complex:
 poly[tetra-\m-cyano-dipyridinemanganese(II)nickel(II)]
;
_journal_coeditor_code KJ2010
_journal_issue 7
_journal_name_full 'Acta Crystallographica Section E'
_journal_page_first m1627
_journal_page_last m1629
_journal_paper_doi 10.1107/S1600536806022057
_journal_volume 62
_journal_year 2006
_chemical_formula_iupac '[Mn Ni (C N)4 (C5 H5 N)2]'
_chemical_formula_moiety 'C14 H10 Mn N6 Ni'
_chemical_formula_structural 'Mn (C5 H5 N)2 Ni (C N)4'
_chemical_formula_sum 'C14 H10 Mn N6 Ni'
_chemical_formula_weight 375.93
_chemical_name_common 'Hofmann pyridine complex'
_chemical_name_systematic
;
poly[dipyridinemanganese(II)-\m-cyano-nickelate(II)-tri-\m-cyano]
;
_space_group_IT_number 12
_symmetry_cell_setting monoclinic
_symmetry_space_group_name_Hall '-C 2y'
_symmetry_space_group_name_H-M 'C 1 2/m 1'
_atom_sites_solution_hydrogens geom
_atom_sites_solution_primary direct
_atom_sites_solution_secondary difmap
_cell_angle_alpha 90.00
_cell_angle_beta 104.93(2)
_cell_angle_gamma 90.00
_cell_formula_units_Z 2
_cell_length_a 15.684(8)
_cell_length_b 7.459(3)
_cell_length_c 7.067(4)
_cell_measurement_reflns_used 7694
_cell_measurement_temperature 153(2)
_cell_measurement_theta_max 32.55
_cell_measurement_theta_min 3.05
_cell_volume 798.8(7)
_computing_cell_refinement PROCESS-AUTO
_computing_data_collection 'PROCESS-AUTO (Rigaku, 1998)'
_computing_data_reduction PROCESS-AUTO
_computing_molecular_graphics 'ORTEP-3 for Windows (Farrugia, 1997)'
_computing_publication_material 'SHELXL97 (Sheldrick, 1997) and PLATON (Spek, 2003)'
_computing_structure_refinement 'SHELXL97 (Sheldrick, 1997)'
_computing_structure_solution 'SHELXS97 (Sheldrick, 1997)'
_diffrn_ambient_temperature 153(2)
_diffrn_detector_area_resol_mean 10.0
_diffrn_measured_fraction_theta_full 0.976
_diffrn_measured_fraction_theta_max 0.976
_diffrn_measurement_device_type 'Rigaku R-AXIS RAPID imaging-plate'
_diffrn_measurement_method \w
_diffrn_radiation_monochromator graphite
_diffrn_radiation_source 'fine-focus sealed X-ray tube'
_diffrn_radiation_type MoK\a
_diffrn_radiation_wavelength 0.71069
_diffrn_reflns_av_R_equivalents 0.0278
_diffrn_reflns_av_sigmaI/netI 0.0397
_diffrn_reflns_limit_h_max 23
_diffrn_reflns_limit_h_min -23
_diffrn_reflns_limit_k_max 10
_diffrn_reflns_limit_k_min -10
_diffrn_reflns_limit_l_max 10
_diffrn_reflns_limit_l_min -10
_diffrn_reflns_number 8928
_diffrn_reflns_theta_full 32.57
_diffrn_reflns_theta_max 32.57
_diffrn_reflns_theta_min 3.04
_diffrn_standards_number 0
_exptl_absorpt_coefficient_mu 1.972
_exptl_absorpt_correction_T_max 0.7893
_exptl_absorpt_correction_T_min 0.5863
_exptl_absorpt_correction_type multi-scan
_exptl_absorpt_process_details '(ABSCOR; Higashi, 1995)'
_exptl_crystal_colour 'pale yellow'
_exptl_crystal_density_diffrn 1.563
_exptl_crystal_density_method 'not measured'
_exptl_crystal_description block
_exptl_crystal_F_000 378
_exptl_crystal_size_max 0.21
_exptl_crystal_size_mid 0.20
_exptl_crystal_size_min 0.12
_refine_diff_density_max 1.020
_refine_diff_density_min -0.844
_refine_ls_extinction_method none
_refine_ls_goodness_of_fit_ref 1.217
_refine_ls_hydrogen_treatment constr
_refine_ls_matrix_type full
_refine_ls_number_parameters 63
_refine_ls_number_reflns 1518
_refine_ls_number_restraints 0
_refine_ls_restrained_S_all 1.217
_refine_ls_R_factor_all 0.0835
_refine_ls_R_factor_gt 0.0777
_refine_ls_shift/su_max 0.001
_refine_ls_shift/su_mean 0.000
_refine_ls_structure_factor_coef Fsqd
_refine_ls_weighting_details 'w=1/[\s^2^(Fo^2^)+(0.0283P)^2^+28.8858P] where P=(Fo^2^+2Fc^2^)/3'
_refine_ls_weighting_scheme calc
_refine_ls_wR_factor_gt 0.2378
_refine_ls_wR_factor_ref 0.2392
_reflns_number_gt 1246
_reflns_number_total 1518
_reflns_threshold_expression I>2\s(I)
_cod_data_source_file kj2010.cif
_cod_data_source_block I
_cod_depositor_comments
;
The following automatic conversions were performed:
'_symmetry_cell_setting' value 'Monoclinic' changed to 'monoclinic'
according to '/home/saulius/struct/CIF-dictionaries/cif_core.dic'
dictionary named 'cif_core.dic' version 2.4.1 from 2010-06-29.

Automatic conversion script
Id: cif_fix_enum 1527 2010-12-29 10:47:43Z saulius 

The following automatic conversions were performed:

'_symmetry_cell_setting' value 'Monoclinic' changed to 'monoclinic'
according to /home/saulius/struct/CIF-dictionaries/cif_core.dic
dictionary named 'cif_core.dic' version 2.4.1 from 2010-06-29.

Automatic conversion script
Id: cif_fix_values 1715 2011-07-08 13:25:40Z adriana 
;
_cod_original_sg_symbol_H-M 'C 2/m'
_cod_database_code 2209572
_cod_database_fobs_code 2209572

loop_
_symmetry_equiv_pos_site_id
_symmetry_equiv_pos_as_xyz
1 'x, y, z'
2 '-x, y, -z'
3 '-x, -y, -z'
4 'x, -y, z'
5 '1/2+x, 1/2+y, z'
6 '1/2-x, 1/2+y, -z'
7 '1/2-x, 1/2-y, -z'
8 '1/2+x, 1/2-y, z'

loop_
_atom_site_type_symbol
_atom_site_label
_atom_site_fract_x
_atom_site_fract_y
_atom_site_fract_z
_atom_site_U_iso_or_equiv
_atom_site_adp_type
_atom_site_calc_flag
_atom_site_refinement_flags
_atom_site_occupancy
Mn Mn1 0.0000 0.0000 0.0000 0.0149(4) Uani d S 1
Ni Ni1 0.0000 0.5000 0.5000 0.0141(3) Uani d S 1
N N1 0.0323(4) 0.2105(7) 0.2294(8) 0.0238(10) Uani d . 1
C C1 0.0229(4) 0.3228(8) 0.3326(8) 0.0185(10) Uani d . 1
N N11 0.1411(5) 0.0000 -0.0275(13) 0.0239(15) Uani d S 1
C C11 0.2060(8) 0.0000 0.1344(16) 0.042(3) Uani d S 1
C C12 0.2948(8) 0.0000 0.132(2) 0.051(3) Uani d S 1
C C13 0.3182(8) 0.0000 -0.037(2) 0.046(3) Uani d S 1
C C14 0.2516(9) 0.0000 -0.207(2) 0.051(4) Uani d S 1
C C15 0.1642(8) 0.0000 -0.1967(17) 0.042(3) Uani d S 1
H H11 0.1918 0.0000 0.2573 0.051 Uiso calc SR 1
H H12 0.3393 0.0000 0.2517 0.061 Uiso calc SR 1
H H13 0.3785 0.0000 -0.0399 0.055 Uiso calc SR 1
H H14 0.2651 0.0000 -0.3304 0.061 Uiso calc SR 1
H H15 0.1188 0.0000 -0.3155 0.050 Uiso calc SR 1

loop_
_atom_site_aniso_label
_atom_site_aniso_U_11
_atom_site_aniso_U_22
_atom_site_aniso_U_33
_atom_site_aniso_U_12
_atom_site_aniso_U_13
_atom_site_aniso_U_23
Mn1 0.0208(8) 0.0105(7) 0.0158(7) 0.000 0.0089(6) 0.000
Ni1 0.0215(7) 0.0101(6) 0.0121(6) 0.000 0.0070(5) 0.000
N1 0.031(3) 0.017(2) 0.026(2) -0.001(2) 0.013(2) -0.0044(19)
C1 0.022(2) 0.013(2) 0.022(2) -0.0016(19) 0.0078(19) -0.0017(19)
N11 0.026(4) 0.012(3) 0.037(4) 0.000 0.013(3) 0.000
C11 0.030(5) 0.075(9) 0.024(4) 0.000 0.011(4) 0.000
C12 0.022(5) 0.076(10) 0.053(7) 0.000 0.005(5) 0.000
C13 0.025(5) 0.041(6) 0.080(9) 0.000 0.029(6) 0.000
C14 0.039(6) 0.076(10) 0.050(7) 0.000 0.036(6) 0.000
C15 0.042(6) 0.066(8) 0.027(5) 0.000 0.026(5) 0.000

loop_
_atom_type_symbol
_atom_type_description
_atom_type_scat_dispersion_real
_atom_type_scat_dispersion_imag
_atom_type_scat_source
Mn Mn 0.3368 0.7283 'International Tables Vol C Tables 4.2.6.8 and 6.1.1.4'
Ni Ni 0.3393 1.1124 'International Tables Vol C Tables 4.2.6.8 and 6.1.1.4'
C C 0.0033 0.0016 'International Tables Vol C Tables 4.2.6.8 and 6.1.1.4'
H H 0.0000 0.0000 'International Tables Vol C Tables 4.2.6.8 and 6.1.1.4'
N N 0.0061 0.0033 'International Tables Vol C Tables 4.2.6.8 and 6.1.1.4'

loop_
_geom_angle_atom_site_label_1
_geom_angle_atom_site_label_2
_geom_angle_atom_site_label_3
_geom_angle_site_symmetry_3
_geom_angle
_geom_angle_publ_flag
Ni1 C1 N1 . 176.2(6) yes
C1 Ni1 C1 2_556 90.0(3) yes
C1 Ni1 C1 4_565 90.0(3) yes
C1 Ni1 C1 3_566 180.00 no
N1 Mn1 N1 2_555 90.0(2) yes
N1 Mn1 N1 4_555 90.0(2) yes
N1 Mn1 N1 3_555 180.00 no
N1 Mn1 N11 . 91.1(2) yes
N1 Mn1 N11 2_555 88.9(2) yes
N11 Mn1 N11 2_555 180.00 no
Mn1 N1 C1 . 160.1(6) yes
Mn1 N11 C11 . 118.5(7) no
Mn1 N11 C15 . 124.9(8) no
C11 N11 C15 . 116.7(10) no
N11 C11 C12 . 122.5(11) no
C11 C12 C13 . 121.0(12) no
C12 C13 C14 . 117.3(13) no
C13 C14 C15 . 119.4(12) no
N11 C15 C14 . 123.0(11) no
N11 C11 H11 . 119.00 no
C12 C11 H11 . 119.00 no
C11 C12 H12 . 120.00 no
C13 C12 H12 . 119.00 no
C12 C13 H13 . 122.00 no
C14 C13 H13 . 121.00 no
C13 C14 H14 . 120.00 no
C15 C14 H14 . 120.00 no
N11 C15 H15 . 118.00 no
C14 C15 H15 . 119.00 no

loop_
_geom_bond_atom_site_label_1
_geom_bond_atom_site_label_2
_geom_bond_distance
_geom_bond_publ_flag
Ni1 C1 1.869(6) yes
Mn1 N1 2.220(5) yes
Mn1 N11 2.271(8) yes
N1 C1 1.145(8) yes
N11 C11 1.321(14) no
N11 C15 1.336(15) no
C11 C12 1.397(18) no
C12 C13 1.337(19) no
C13 C14 1.374(19) no
C14 C15 1.39(2) no
C11 H11 0.9500 no
C12 H12 0.9500 no
C13 H13 0.9500 no
C14 H14 0.9500 no
C15 H15 0.9500 no

loop_
_geom_torsion_atom_site_label_1
_geom_torsion_atom_site_label_2
_geom_torsion_atom_site_label_3
_geom_torsion_atom_site_label_4
_geom_torsion
_geom_torsion_publ_flag
N1 Mn1 N11 C11 45.03(14) no
N1 Mn1 N11 C15 -134.97(14) no
Mn1 N11 C11 C12 180.00(2) no
Mn1 N11 C15 C14 -180.00(2) no
